data_7700516
loop_
_publ_author_name
'Uchida, Kaiji'
'Cosquer, Goulven'
'Sugisaki, Kenji'
'Matsuoka, Hideto'
'Sato, Kazunobu'
'Breedlove, Brian K.'
'Yamashita, Masahiro'

_publ_section_title
;
 Isostructural M(ii) complexes (M = Mn, Fe, Co) with field-induced slow
 magnetic relaxation for Mn and Co complexes.
;
_journal_issue 32
_journal_name_full 'Dalton transactions (Cambridge, England : 2003)'
_journal_page_first 12023
_journal_page_last 12030
_journal_paper_doi 10.1039/c8dt02150c
_journal_volume 48
_journal_year 2019
_chemical_formula_sum 'C26 H24 Mn N10 O6'
_chemical_formula_weight 627.49
_space_group_crystal_system monoclinic
_space_group_IT_number 15
_space_group_name_Hall '-C 2yc'
_space_group_name_H-M_alt 'C 1 2/c 1'
_symmetry_space_group_name_Hall '-C 2yc'
_symmetry_space_group_name_H-M 'C 1 2/c 1'
_atom_sites_solution_hydrogens geom
_audit_creation_method SHELXL-2014/7
_audit_update_record
;
2018-05-02 deposited with the CCDC.    2019-07-04 downloaded from the CCDC.
;
_cell_angle_alpha 90
_cell_angle_beta 103.348(12)
_cell_angle_gamma 90
_cell_formula_units_Z 4
_cell_length_a 17.507(2)
_cell_length_b 21.925(3)
_cell_length_c 7.0181(9)
_cell_measurement_reflns_used 2086
_cell_measurement_temperature 100(2)
_cell_measurement_theta_max 30.4390
_cell_measurement_theta_min 3.0130
_cell_volume 2621.1(6)
_computing_structure_refinement 'SHELXL-2014/7 (Sheldrick, 2014)'
_diffrn_ambient_temperature 100(2)
_diffrn_detector_area_resol_mean 28.5714
_diffrn_measured_fraction_theta_full 0.972
_diffrn_measured_fraction_theta_max 0.840
_diffrn_measurement_device
;
Saturn724+ (4x4 bin mode)
;
_diffrn_measurement_method dtprofit.ref
_diffrn_radiation_detector CCD
_diffrn_radiation_monochromator Confocal
_diffrn_radiation_type MoK\a
_diffrn_radiation_wavelength 0.71073
_diffrn_reflns_av_R_equivalents 0.0561
_diffrn_reflns_av_unetI/netI 0.0985
_diffrn_reflns_Laue_measured_fraction_full 0.972
_diffrn_reflns_Laue_measured_fraction_max 0.840
_diffrn_reflns_limit_h_max 13
_diffrn_reflns_limit_h_min -24
_diffrn_reflns_limit_k_max 14
_diffrn_reflns_limit_k_min -31
_diffrn_reflns_limit_l_max 9
_diffrn_reflns_limit_l_min -8
_diffrn_reflns_number 5919
_diffrn_reflns_point_group_measured_fraction_full 0.972
_diffrn_reflns_point_group_measured_fraction_max 0.840
_diffrn_reflns_theta_full 25.242
_diffrn_reflns_theta_max 30.680
_diffrn_reflns_theta_min 1.514
_diffrn_source 'Rotating Anode'
_exptl_absorpt_coefficient_mu 0.568
_exptl_absorpt_correction_T_max 1.00000
_exptl_absorpt_correction_T_min 0.72878
_exptl_absorpt_correction_type multi-scan
_exptl_absorpt_process_details
;
CrysAlisPro 1.171.38.41p (Rigaku Oxford Diffraction, 2015)
Empirical absorption correction using spherical harmonics,
 implemented in SCALE3 ABSPACK scaling algorithm.
;
_exptl_crystal_colour colorless
_exptl_crystal_density_diffrn 1.590
_exptl_crystal_description block
_exptl_crystal_F_000 1292
_exptl_crystal_preparation 'Magnetic properties'
_exptl_crystal_recrystallization_method 'Re-crystallisation from solvent: water,MeOH'
_refine_diff_density_max 1.350
_refine_diff_density_min -0.637
_refine_diff_density_rms 0.114
_refine_ls_extinction_method none
_refine_ls_goodness_of_fit_ref 1.022
_refine_ls_hydrogen_treatment constr
_refine_ls_matrix_type full
_refine_ls_number_parameters 198
_refine_ls_number_reflns 3414
_refine_ls_number_restraints 0
_refine_ls_restrained_S_all 1.022
_refine_ls_R_factor_all 0.1232
_refine_ls_R_factor_gt 0.0730
_refine_ls_shift/su_max 0.000
_refine_ls_shift/su_mean 0.000
_refine_ls_structure_factor_coef Fsqd
_refine_ls_weighting_details 'w=1/[\s^2^(Fo^2^)+(0.1133P)^2^] where P=(Fo^2^+2Fc^2^)/3'
_refine_ls_weighting_scheme calc
_refine_ls_wR_factor_gt 0.1783
_refine_ls_wR_factor_ref 0.2047
_reflns_Friedel_coverage 0.000
_reflns_number_gt 2152
_reflns_number_total 3414
_reflns_threshold_expression 'I > 2\s(I)'
_cod_data_source_file c8dt02150c2.cif
_cod_data_source_block Mn-1
_cod_depositor_comments 'Adding full bibliography for 7700516--7700518.cif.'
_cod_database_code 7700516
_shelx_shelxl_version_number 2014/7
_shelx_space_group_comment
;
The symmetry employed for this shelxl refinement is uniquely defined
by the following loop, which should always be used as a source of
symmetry information in preference to the above space-group names.
They are only intended as comments.
;

loop_
_space_group_symop_operation_xyz
'x, y, z'
'-x, y, -z+1/2'
'x+1/2, y+1/2, z'
'-x+1/2, y+1/2, -z+1/2'
'-x, -y, -z'
'x, -y, z-1/2'
'-x+1/2, -y+1/2, -z'
'x+1/2, -y+1/2, z-1/2'

loop_
_atom_site_label
_atom_site_type_symbol
_atom_site_fract_x
_atom_site_fract_y
_atom_site_fract_z
_atom_site_U_iso_or_equiv
_atom_site_adp_type
_atom_site_occupancy
_atom_site_site_symmetry_order
_atom_site_calc_flag
_atom_site_refinement_flags_posn
_atom_site_refinement_flags_adp
_atom_site_refinement_flags_occupancy
Mn1 Mn 0.5000 0.22427(3) 0.7500 0.0221(2) Uani 1 2 d S T P
O3 O 0.54791(16) 0.21449(11) 0.4913(4) 0.0288(6) Uani 1 1 d . . .
H9 H 0.5329 0.1789 0.4143 0.035 Uiso 1 1 calc R U .
O1 O 0.56135(15) 0.31663(11) 0.8364(4) 0.0296(6) Uani 1 1 d . . .
O2 O 0.44076(14) -0.10247(12) 0.6458(4) 0.0281(6) Uani 1 1 d . . .
N6 N 0.5000 0.11838(19) 0.7500 0.0221(9) Uani 1 2 d S T P
N3 N 0.5000 0.54042(19) 0.7500 0.0233(9) Uani 1 2 d S T P
N4 N 0.38547(18) 0.18604(13) 0.5650(5) 0.0252(7) Uani 1 1 d . . .
N2 N 0.63430(17) 0.54532(14) 0.8254(5) 0.0254(7) Uani 1 1 d . . .
C11 C 0.4377(2) 0.08736(16) 0.6573(5) 0.0217(7) Uani 1 1 d . . .
C14 C 0.5000 -0.0774(2) 0.7500 0.0223(10) Uani 1 2 d S T P
C7 C 0.5000 0.3443(2) 0.7500 0.0216(10) Uani 1 2 d S T P
C13 C 0.5000 -0.0074(2) 0.7500 0.0229(10) Uani 1 2 d S T P
C6 C 0.5000 0.4136(2) 0.7500 0.0218(10) Uani 1 2 d S T P
C12 C 0.4339(2) 0.02399(16) 0.6542(5) 0.0221(7) Uani 1 1 d . . .
H8 H 0.3877 0.0031 0.5888 0.026 Uiso 1 1 calc R U .
C4 C 0.5665(2) 0.50832(16) 0.7902(5) 0.0227(7) Uani 1 1 d . . .
C5 C 0.5707(2) 0.44541(16) 0.7950(5) 0.0238(8) Uani 1 1 d . . .
H4 H 0.6197 0.4248 0.8276 0.029 Uiso 1 1 calc R U .
C8 C 0.3203(2) 0.20857(17) 0.4540(6) 0.0267(8) Uani 1 1 d . . .
H5 H 0.3106 0.2508 0.4298 0.032 Uiso 1 1 calc R U .
C9 C 0.2669(2) 0.16173(18) 0.3760(6) 0.0304(9) Uani 1 1 d . . .
H6 H 0.2161 0.1662 0.2927 0.036 Uiso 1 1 calc R U .
C3 C 0.6379(2) 0.60453(17) 0.7691(6) 0.0297(9) Uani 1 1 d . . .
H1 H 0.5957 0.6285 0.6971 0.036 Uiso 1 1 calc R U .
C2 C 0.7139(2) 0.62268(19) 0.8364(6) 0.0349(10) Uani 1 1 d . . .
H2 H 0.7355 0.6618 0.8233 0.042 Uiso 1 1 calc R U .
C10 C 0.3035(2) 0.10871(17) 0.4453(6) 0.0279(8) Uani 1 1 d . . .
H7 H 0.2832 0.0686 0.4193 0.034 Uiso 1 1 calc R U .
C1 C 0.7529(2) 0.57172(19) 0.9282(6) 0.0352(10) Uani 1 1 d . . .
H3 H 0.8073 0.5712 0.9887 0.042 Uiso 1 1 calc R U .
C15 C 0.5982(3) 0.2547(2) 0.4262(7) 0.0433(11) Uani 1 1 d . . .
H10 H 0.6102 0.2387 0.3060 0.065 Uiso 1 1 calc R U .
H11 H 0.5727 0.2946 0.3996 0.065 Uiso 1 1 calc R U .
H12 H 0.6469 0.2590 0.5273 0.065 Uiso 1 1 calc R U .
N5 N 0.62507(17) 0.12435(14) 0.9409(4) 0.0225(7) Uani 1 1 d . . .
N1 N 0.29383(18) 0.52391(16) 0.5773(5) 0.0344(8) Uani 1 1 d . . .

loop_
_atom_site_aniso_label
_atom_site_aniso_U_11
_atom_site_aniso_U_22
_atom_site_aniso_U_33
_atom_site_aniso_U_23
_atom_site_aniso_U_13
_atom_site_aniso_U_12
Mn1 0.0207(4) 0.0128(4) 0.0309(5) 0.000 0.0018(3) 0.000
O3 0.0360(15) 0.0171(13) 0.0344(15) -0.0058(11) 0.0104(12) -0.0090(11)
O1 0.0287(14) 0.0144(12) 0.0417(16) -0.0020(12) -0.0003(13) 0.0006(11)
O2 0.0222(13) 0.0170(12) 0.0432(16) -0.0026(12) 0.0034(12) -0.0022(10)
N6 0.021(2) 0.017(2) 0.026(2) 0.000 0.0020(18) 0.000
N3 0.024(2) 0.018(2) 0.027(2) 0.000 0.0042(19) 0.000
N4 0.0237(15) 0.0143(14) 0.0355(17) -0.0005(13) 0.0028(14) 0.0006(12)
N2 0.0242(15) 0.0151(14) 0.0330(17) -0.0004(13) -0.0012(14) 0.0008(12)
C11 0.0182(16) 0.0183(17) 0.0277(18) 0.0004(15) 0.0034(14) 0.0002(14)
C14 0.021(2) 0.016(2) 0.031(3) 0.000 0.007(2) 0.000
C7 0.025(2) 0.015(2) 0.024(3) 0.000 0.003(2) 0.000
C13 0.027(3) 0.016(2) 0.028(3) 0.000 0.012(2) 0.000
C6 0.025(2) 0.015(2) 0.021(2) 0.000 -0.001(2) 0.000
C12 0.0200(16) 0.0181(16) 0.0272(18) -0.0031(15) 0.0037(14) -0.0007(14)
C4 0.0231(17) 0.0188(17) 0.0233(17) -0.0017(15) -0.0006(14) -0.0027(14)
C5 0.0243(17) 0.0193(17) 0.0258(18) 0.0012(16) 0.0019(15) 0.0025(15)
C8 0.0234(18) 0.0194(17) 0.035(2) 0.0056(16) 0.0030(16) 0.0031(14)
C9 0.0220(17) 0.027(2) 0.038(2) 0.0051(18) -0.0008(17) 0.0024(16)
C3 0.0293(19) 0.0164(17) 0.039(2) -0.0001(17) -0.0007(17) -0.0002(15)
C2 0.031(2) 0.023(2) 0.047(3) 0.0004(19) 0.0011(19) -0.0034(17)
C10 0.0232(17) 0.0199(19) 0.038(2) -0.0025(17) 0.0006(16) -0.0035(15)
C1 0.0248(19) 0.026(2) 0.052(3) -0.0039(19) 0.0017(19) -0.0030(17)
C15 0.048(3) 0.035(2) 0.052(3) -0.011(2) 0.020(2) -0.022(2)
N5 0.0192(14) 0.0159(14) 0.0312(17) -0.0002(13) 0.0034(13) -0.0002(12)
N1 0.0212(15) 0.0223(16) 0.052(2) -0.0033(16) -0.0060(15) -0.0024(14)

loop_
_atom_type_symbol
_atom_type_description
_atom_type_scat_dispersion_real
_atom_type_scat_dispersion_imag
_atom_type_scat_source
C C 0.0033 0.0016 'International Tables Vol C Tables 4.2.6.8 and 6.1.1.4'
H H 0.0000 0.0000 'International Tables Vol C Tables 4.2.6.8 and 6.1.1.4'
N N 0.0061 0.0033 'International Tables Vol C Tables 4.2.6.8 and 6.1.1.4'
O O 0.0106 0.0060 'International Tables Vol C Tables 4.2.6.8 and 6.1.1.4'
Mn Mn 0.3368 0.7283 'International Tables Vol C Tables 4.2.6.8 and 6.1.1.4'

loop_
_geom_angle_atom_site_label_1
_geom_angle_atom_site_label_2
_geom_angle_atom_site_label_3
_geom_angle
_geom_angle_site_symmetry_1
_geom_angle_site_symmetry_3
O3 Mn1 O3 168.71(14) . 2_656
O3 Mn1 N4 88.93(11) . 2_656
O3 Mn1 N4 86.93(11) 2_656 2_656
O3 Mn1 N4 86.93(11) . .
O3 Mn1 N4 88.93(11) 2_656 .
N4 Mn1 N4 136.90(15) 2_656 .
O3 Mn1 O1 93.44(9) . .
O3 Mn1 O1 96.47(10) 2_656 .
N4 Mn1 O1 83.00(10) 2_656 .
N4 Mn1 O1 140.06(10) . .
O3 Mn1 O1 96.47(10) . 2_656
O3 Mn1 O1 93.44(9) 2_656 2_656
N4 Mn1 O1 140.06(10) 2_656 2_656
N4 Mn1 O1 83.00(10) . 2_656
O1 Mn1 O1 57.24(13) . 2_656
O3 Mn1 N6 84.36(7) . .
O3 Mn1 N6 84.36(7) 2_656 .
N4 Mn1 N6 68.45(8) 2_656 .
N4 Mn1 N6 68.45(8) . .
O1 Mn1 N6 151.38(7) . .
O1 Mn1 N6 151.38(7) 2_656 .
O3 Mn1 C7 95.64(7) . .
O3 Mn1 C7 95.64(7) 2_656 .
N4 Mn1 C7 111.55(8) 2_656 .
N4 Mn1 C7 111.55(8) . .
O1 Mn1 C7 28.62(7) . .
O1 Mn1 C7 28.62(7) 2_656 .
N6 Mn1 C7 180.0 . .
C15 O3 Mn1 127.1(2) . .
C15 O3 H9 116.4 . .
Mn1 O3 H9 116.4 . .
C7 O1 Mn1 90.1(2) . .
C11 N6 C11 118.1(4) . 2_656
C11 N6 Mn1 121.0(2) . .
C11 N6 Mn1 121.0(2) 2_656 .
C4 N3 C4 116.3(4) . 2_656
C8 N4 N5 105.1(3) . 2_656
C8 N4 Mn1 136.4(3) . .
N5 N4 Mn1 118.4(2) 2_656 .
C3 N2 N1 111.9(3) . 2_656
C3 N2 C4 126.1(3) . .
N1 N2 C4 122.0(3) 2_656 .
N6 C11 C12 123.5(3) . .
N6 C11 N5 113.9(3) . 2_656
C12 C11 N5 122.5(3) . 2_656
O2 C14 O2 127.8(5) . 2_656
O2 C14 C13 116.1(2) . .
O2 C14 C13 116.1(2) 2_656 .
O1 C7 O1 122.5(5) 2_656 .
O1 C7 C6 118.8(2) 2_656 .
O1 C7 C6 118.8(2) . .
O1 C7 Mn1 61.2(2) 2_656 .
O1 C7 Mn1 61.2(2) . .
C6 C7 Mn1 180.0 . .
C12 C13 C12 120.3(5) 2_656 .
C12 C13 C14 119.9(2) 2_656 .
C12 C13 C14 119.9(2) . .
C5 C6 C5 119.9(5) 2_656 .
C5 C6 C7 120.1(2) 2_656 .
C5 C6 C7 120.1(2) . .
C13 C12 C11 117.3(3) . .
C13 C12 H8 121.4 . .
C11 C12 H8 121.4 . .
N3 C4 C5 124.9(3) . .
N3 C4 N2 113.0(3) . .
C5 C4 N2 122.1(3) . .
C4 C5 C6 117.1(3) . .
C4 C5 H4 121.5 . .
C6 C5 H4 121.5 . .
N4 C8 C9 111.2(3) . .
N4 C8 H5 124.4 . .
C9 C8 H5 124.4 . .
C10 C9 C8 105.5(3) . .
C10 C9 H6 127.2 . .
C8 C9 H6 127.2 . .
N2 C3 C2 106.5(3) . .
N2 C3 H1 126.8 . .
C2 C3 H1 126.8 . .
C3 C2 C1 105.2(4) . .
C3 C2 H2 127.4 . .
C1 C2 H2 127.4 . .
C9 C10 N5 106.7(3) . 2_656
C9 C10 H7 126.6 . .
N5 C10 H7 126.7 2_656 .
N1 C1 C2 112.9(4) 2_656 .
N1 C1 H3 123.6 2_656 .
C2 C1 H3 123.6 . .
O3 C15 H10 109.5 . .
O3 C15 H11 109.5 . .
H10 C15 H11 109.5 . .
O3 C15 H12 109.5 . .
H10 C15 H12 109.5 . .
H11 C15 H12 109.5 . .
C10 N5 N4 111.5(3) 2_656 2_656
C10 N5 C11 130.3(3) 2_656 2_656
N4 N5 C11 118.1(3) 2_656 2_656
C1 N1 N2 103.5(3) 2_656 2_656

loop_
_geom_bond_atom_site_label_1
_geom_bond_atom_site_label_2
_geom_bond_distance
_geom_bond_site_symmetry_2
Mn1 O3 2.179(3) .
Mn1 O3 2.179(3) 2_656
Mn1 N4 2.282(3) 2_656
Mn1 N4 2.282(3) .
Mn1 O1 2.307(3) .
Mn1 O1 2.307(3) 2_656
Mn1 N6 2.322(4) .
Mn1 C7 2.631(5) .
O3 C15 1.394(5) .
O3 H9 0.9500 .
O1 C7 1.260(3) .
O2 C14 1.250(3) .
N6 C11 1.323(4) .
N6 C11 1.323(4) 2_656
N3 C4 1.333(4) .
N3 C4 1.333(4) 2_656
N4 C8 1.320(5) .
N4 N5 1.365(4) 2_656
N2 C3 1.363(5) .
N2 N1 1.369(4) 2_656
N2 C4 1.412(4) .
C11 C12 1.391(5) .
C11 N5 1.410(4) 2_656
C14 O2 1.250(3) 2_656
C14 C13 1.535(7) .
C7 O1 1.260(3) 2_656
C7 C6 1.520(7) .
C13 C12 1.380(4) 2_656
C13 C12 1.380(4) .
C6 C5 1.392(4) 2_656
C6 C5 1.392(4) .
C12 H8 0.9500 .
C4 C5 1.381(5) .
C5 H4 0.9500 .
C8 C9 1.411(5) .
C8 H5 0.9500 .
C9 C10 1.362(5) .
C9 H6 0.9500 .
C3 C2 1.365(6) .
C3 H1 0.9500 .
C2 C1 1.388(6) .
C2 H2 0.9500 .
C10 N5 1.363(5) 2_656
C10 H7 0.9500 .
C1 N1 1.325(5) 2_656
C1 H3 0.9500 .
C15 H10 0.9800 .
C15 H11 0.9800 .
C15 H12 0.9800 .
N5 C10 1.363(5) 2_656
N5 N4 1.365(4) 2_656
N5 C11 1.410(4) 2_656
N1 C1 1.324(5) 2_656
N1 N2 1.369(4) 2_656

loop_
_geom_torsion_atom_site_label_1
_geom_torsion_atom_site_label_2
_geom_torsion_atom_site_label_3
_geom_torsion_atom_site_label_4
_geom_torsion
_geom_torsion_site_symmetry_1
_geom_torsion_site_symmetry_4
C11 N6 C11 C12 0.8(3) 2_656 .
Mn1 N6 C11 C12 -179.2(3) . .
C11 N6 C11 N5 -178.6(3) 2_656 2_656
Mn1 N6 C11 N5 1.4(3) . 2_656
Mn1 O1 C7 O1 0.002(1) . 2_656
Mn1 O1 C7 C6 180.000(0) . .
O2 C14 C13 C12 -173.8(2) . 2_656
O2 C14 C13 C12 6.2(2) 2_656 2_656
O2 C14 C13 C12 6.2(2) . .
O2 C14 C13 C12 -173.8(2) 2_656 .
O1 C7 C6 C5 17.5(2) 2_656 2_656
O1 C7 C6 C5 -162.5(2) . 2_656
O1 C7 C6 C5 -162.5(2) 2_656 .
O1 C7 C6 C5 17.5(2) . .
C12 C13 C12 C11 0.7(2) 2_656 .
C14 C13 C12 C11 -179.3(2) . .
N6 C11 C12 C13 -1.6(5) . .
N5 C11 C12 C13 177.8(3) 2_656 .
C4 N3 C4 C5 -0.8(3) 2_656 .
C4 N3 C4 N2 178.2(3) 2_656 .
C3 N2 C4 N3 -19.9(5) . .
N1 N2 C4 N3 160.6(3) 2_656 .
C3 N2 C4 C5 159.1(4) . .
N1 N2 C4 C5 -20.3(5) 2_656 .
N3 C4 C5 C6 1.5(5) . .
N2 C4 C5 C6 -177.4(3) . .
C5 C6 C5 C4 -0.7(2) 2_656 .
C7 C6 C5 C4 179.3(2) . .
N5 N4 C8 C9 0.2(4) 2_656 .
Mn1 N4 C8 C9 -178.7(3) . .
N4 C8 C9 C10 -0.3(5) . .
N1 N2 C3 C2 -1.7(5) 2_656 .
C4 N2 C3 C2 178.8(4) . .
N2 C3 C2 C1 1.2(5) . .
C8 C9 C10 N5 0.2(4) . 2_656
C3 C2 C1 N1 -0.3(5) . 2_656
